data_7246597
loop_
_publ_author_name
'Jana, Narayan Ch.'
'Jagodi\<c, Marko'
'Brand\~ao, Paula'
'Patra, Moumita'
'Herchel, Radovan'
'Jagli\<ci\'c, Zvonko'
'Panja, Anangamohan'

_publ_section_title
;
 Magneto-structural studies on a number of doubly end-on cyanate and azide
 bridged dinuclear nickel(ii) complexes with {N3O} donor Schiff base
 ligands
;
_journal_issue 17
_journal_name_full 'RSC Advances'
_journal_page_first 11311
_journal_page_last 11323
_journal_paper_doi 10.1039/D3RA00737E
_journal_volume 13
_journal_year 2023
_chemical_formula_sum 'C40 H52 N8 Ni2 O4'
_chemical_formula_weight 826.31
_space_group_crystal_system monoclinic
_space_group_IT_number 14
_space_group_name_Hall '-P 2ybc'
_space_group_name_H-M_alt 'P 1 21/c 1'
_atom_sites_solution_hydrogens mixed
_audit_creation_method SHELXL-2013
_audit_update_record
;
2023-01-26 deposited with the CCDC.	2023-03-24 downloaded from the CCDC.
;
_cell_angle_alpha 90
_cell_angle_beta 96.090(3)
_cell_angle_gamma 90
_cell_formula_units_Z 2
_cell_length_a 9.2184(7)
_cell_length_b 18.3850(12)
_cell_length_c 11.5306(7)
_cell_measurement_reflns_used 436
_cell_measurement_temperature 150(2)
_cell_measurement_theta_max 25.12
_cell_measurement_theta_min 2.92
_cell_volume 1943.2(2)
_computing_structure_refinement 'SHELXL-2013 (Sheldrick, 2013)'
_diffrn_ambient_temperature 150(2)
_diffrn_measured_fraction_theta_full 0.998
_diffrn_measured_fraction_theta_max 0.996
_diffrn_measurement_device_type CCD
_diffrn_measurement_method 'omega and phi scans'
_diffrn_radiation_type MoK\a
_diffrn_radiation_wavelength 0.71073
_diffrn_reflns_av_R_equivalents 0.0468
_diffrn_reflns_av_unetI/netI 0.0517
_diffrn_reflns_Laue_measured_fraction_full 0.998
_diffrn_reflns_Laue_measured_fraction_max 0.996
_diffrn_reflns_limit_h_max 12
_diffrn_reflns_limit_h_min -12
_diffrn_reflns_limit_k_max 25
_diffrn_reflns_limit_k_min -25
_diffrn_reflns_limit_l_max 9
_diffrn_reflns_limit_l_min -15
_diffrn_reflns_number 20183
_diffrn_reflns_point_group_measured_fraction_full 0.998
_diffrn_reflns_point_group_measured_fraction_max 0.996
_diffrn_reflns_theta_full 25.242
_diffrn_reflns_theta_max 29.186
_diffrn_reflns_theta_min 2.222
_diffrn_source 'fine-focus sealed tube'
_exptl_absorpt_coefficient_mu 1.021
_exptl_absorpt_correction_T_max 0.7458
_exptl_absorpt_correction_T_min 0.6793
_exptl_absorpt_correction_type multi-scan
_exptl_crystal_colour Green
_exptl_crystal_density_diffrn 1.412
_exptl_crystal_description Block
_exptl_crystal_F_000 872
_exptl_crystal_size_max 0.280
_exptl_crystal_size_mid 0.200
_exptl_crystal_size_min 0.040
_refine_diff_density_max 0.388
_refine_diff_density_min -0.342
_refine_diff_density_rms 0.069
_refine_ls_extinction_method none
_refine_ls_goodness_of_fit_ref 1.089
_refine_ls_hydrogen_treatment mixed
_refine_ls_matrix_type full
_refine_ls_number_parameters 250
_refine_ls_number_reflns 5231
_refine_ls_number_restraints 0
_refine_ls_restrained_S_all 1.089
_refine_ls_R_factor_all 0.0702
_refine_ls_R_factor_gt 0.0453
_refine_ls_shift/su_max 0.001
_refine_ls_shift/su_mean 0.000
_refine_ls_structure_factor_coef Fsqd
_refine_ls_weighting_details 'w=1/[\s^2^(Fo^2^)+(0.0317P)^2^+1.1215P] where P=(Fo^2^+2Fc^2^)/3'
_refine_ls_weighting_scheme calc
_refine_ls_wR_factor_gt 0.0881
_refine_ls_wR_factor_ref 0.0966
_reflns_Friedel_coverage 0.000
_reflns_number_gt 3912
_reflns_number_total 5231
_reflns_threshold_expression 'I > 2\s(I)'
_cod_data_source_file d3ra00737e6.cif
_cod_data_source_block Complex-8
_cod_depositor_comments
;
The following automatic conversions were performed:

data item '_exptl_absorpt_correction_type' value 'Multi-scan' was
changed to 'multi-scan' in accordance with the
/home/data/users/saulius/crontab/automatic-downloads/rss-feeds/RSC/lib/dictionaries/cif_core.dic
dictionary named 'cif_core.dic' version 2.4.2 last updated on
2011-04-26.

Automatic conversion script
Id: cif_fix_values 7556 2019-12-06 15:28:31Z antanas 
;
_cod_original_sg_symbol_H-M 'P 21/c'
_cod_database_code 7246597
_shelx_space_group_comment
;
The symmetry employed for this shelxl refinement is uniquely defined
by the following loop, which should always be used as a source of
symmetry information in preference to the above space-group names.
They are only intended as comments.
;
_shelx_estimated_absorpt_t_min 0.763
_shelx_estimated_absorpt_t_max 0.960
_shelxl_version_number 2013-4

loop_
_space_group_symop_operation_xyz
'x, y, z'
'-x, y+1/2, -z+1/2'
'-x, -y, -z'
'x, -y-1/2, z-1/2'

loop_
_atom_site_label
_atom_site_type_symbol
_atom_site_fract_x
_atom_site_fract_y
_atom_site_fract_z
_atom_site_U_iso_or_equiv
_atom_site_adp_type
_atom_site_occupancy
_atom_site_site_symmetry_order
_atom_site_calc_flag
_atom_site_refinement_flags_posn
_atom_site_refinement_flags_adp
_atom_site_refinement_flags_occupancy
_atom_site_disorder_assembly
_atom_site_disorder_group
Ni Ni 0.46736(3) 0.51719(2) 0.63494(2) 0.02026(9) Uani 1 1 d . . . . .
O1 O 0.61089(19) 0.59832(9) 0.62616(13) 0.0257(4) Uani 1 1 d . . . . .
O2 O 0.1918(2) 0.61754(10) 0.36089(15) 0.0369(4) Uani 1 1 d . . . . .
N1 N 0.5819(2) 0.48362(10) 0.78797(15) 0.0214(4) Uani 1 1 d . . . . .
N2 N 0.3244(2) 0.42707(11) 0.61819(18) 0.0260(5) Uani 1 1 d . . . . .
H2A H 0.357(3) 0.4117(14) 0.560(2) 0.032(8) Uiso 1 1 d . . . . .
N3 N 0.3110(2) 0.58578(11) 0.71681(16) 0.0288(5) Uani 1 1 d . . . . .
N4 N 0.3834(2) 0.54929(11) 0.46508(15) 0.0230(4) Uani 1 1 d . . . . .
C1 C 0.7127(3) 0.62145(12) 0.70290(19) 0.0236(5) Uani 1 1 d . . . . .
C2 C 0.7873(3) 0.68713(13) 0.6759(2) 0.0283(5) Uani 1 1 d . . . . .
H2 H 0.7630 0.7098 0.6024 0.034 Uiso 1 1 calc R U . . .
C3 C 0.8909(3) 0.71715(13) 0.7526(2) 0.0295(6) Uani 1 1 d . . . . .
H3 H 0.9363 0.7610 0.7320 0.035 Uiso 1 1 calc R U . . .
C4 C 0.9340(3) 0.68537(13) 0.8628(2) 0.0263(5) Uani 1 1 d . . . . .
C5 C 1.0428(3) 0.71839(14) 0.9420(2) 0.0327(6) Uani 1 1 d . . . . .
H5 H 1.0855 0.7630 0.9217 0.039 Uiso 1 1 calc R U . . .
C6 C 1.0867(3) 0.68699(15) 1.0469(2) 0.0357(6) Uani 1 1 d . . . . .
H6 H 1.1602 0.7094 1.0989 0.043 Uiso 1 1 calc R U . . .
C7 C 1.0238(3) 0.62196(15) 1.0776(2) 0.0333(6) Uani 1 1 d . . . . .
H7 H 1.0543 0.6002 1.1508 0.040 Uiso 1 1 calc R U . . .
C8 C 0.9175(3) 0.58883(14) 1.0026(2) 0.0295(6) Uani 1 1 d . . . . .
H8 H 0.8759 0.5445 1.0257 0.035 Uiso 1 1 calc R U . . .
C9 C 0.8682(3) 0.61883(12) 0.89223(19) 0.0243(5) Uani 1 1 d . . . . .
C10 C 0.7549(3) 0.58626(12) 0.81028(18) 0.0215(5) Uani 1 1 d . . . . .
C11 C 0.6931(3) 0.51787(13) 0.83984(18) 0.0228(5) Uani 1 1 d . . . . .
H11 H 0.7406 0.4945 0.9069 0.027 Uiso 1 1 calc R U . . .
C12 C 0.5449(3) 0.41514(13) 0.84552(18) 0.0259(5) Uani 1 1 d . . . . .
H12A H 0.4704 0.4259 0.8989 0.031 Uiso 1 1 calc R U . . .
H12B H 0.6332 0.3974 0.8937 0.031 Uiso 1 1 calc R U . . .
C13 C 0.4882(3) 0.35476(13) 0.7640(2) 0.0280(5) Uani 1 1 d . . . . .
H13A H 0.5558 0.3487 0.7035 0.034 Uiso 1 1 calc R U . . .
H13B H 0.4890 0.3088 0.8089 0.034 Uiso 1 1 calc R U . . .
C14 C 0.3362(3) 0.36702(14) 0.7045(2) 0.0330(6) Uani 1 1 d . . . . .
H14A H 0.3020 0.3215 0.6646 0.040 Uiso 1 1 calc R U . . .
H14B H 0.2702 0.3775 0.7648 0.040 Uiso 1 1 calc R U . . .
C15 C 0.1678(3) 0.44390(16) 0.5860(2) 0.0335(6) Uani 1 1 d . . . . .
H15A H 0.1114 0.3980 0.5811 0.040 Uiso 1 1 calc R U . . .
H15B H 0.1559 0.4669 0.5079 0.040 Uiso 1 1 calc R U . . .
C16 C 0.1062(3) 0.49433(17) 0.6729(2) 0.0412(7) Uani 1 1 d . . . . .
H16A H -0.0016 0.4935 0.6584 0.049 Uiso 1 1 calc R U . . .
H16B H 0.1332 0.4750 0.7524 0.049 Uiso 1 1 calc R U . . .
C17 C 0.1566(3) 0.57240(16) 0.6695(2) 0.0364(7) Uani 1 1 d . . . . .
H17A H 0.1432 0.5893 0.5875 0.044 Uiso 1 1 calc R U . . .
H17B H 0.0927 0.6025 0.7141 0.044 Uiso 1 1 calc R U . . .
C18 C 0.3253(3) 0.57536(16) 0.8441(2) 0.0382(7) Uani 1 1 d . . . . .
H18A H 0.4234 0.5897 0.8772 0.057 Uiso 1 1 calc R U . . .
H18B H 0.3090 0.5240 0.8618 0.057 Uiso 1 1 calc R U . . .
H18C H 0.2528 0.6054 0.8781 0.057 Uiso 1 1 calc R U . . .
C19 C 0.3429(4) 0.66357(14) 0.6966(2) 0.0428(7) Uani 1 1 d . . . . .
H19A H 0.2731 0.6940 0.7330 0.064 Uiso 1 1 calc R U . . .
H19B H 0.3344 0.6732 0.6125 0.064 Uiso 1 1 calc R U . . .
H19C H 0.4422 0.6749 0.7308 0.064 Uiso 1 1 calc R U . . .
C20 C 0.2881(3) 0.58305(13) 0.41416(19) 0.0235(5) Uani 1 1 d . . . . .

loop_
_atom_site_aniso_label
_atom_site_aniso_U_11
_atom_site_aniso_U_22
_atom_site_aniso_U_33
_atom_site_aniso_U_23
_atom_site_aniso_U_13
_atom_site_aniso_U_12
Ni 0.02366(16) 0.02126(16) 0.01704(13) 0.00248(11) 0.00775(10) 0.00154(13)
O1 0.0338(10) 0.0240(9) 0.0198(8) 0.0037(6) 0.0056(7) -0.0031(8)
O2 0.0350(11) 0.0441(11) 0.0316(10) 0.0059(8) 0.0037(8) 0.0128(9)
N1 0.0278(10) 0.0199(9) 0.0177(8) 0.0015(7) 0.0072(7) -0.0014(9)
N2 0.0253(11) 0.0320(12) 0.0215(10) 0.0043(8) 0.0065(8) -0.0045(9)
N3 0.0371(13) 0.0303(12) 0.0205(10) 0.0038(8) 0.0099(8) 0.0111(10)
N4 0.0256(11) 0.0260(10) 0.0182(9) 0.0032(8) 0.0064(8) 0.0031(9)
C1 0.0291(13) 0.0187(11) 0.0253(11) -0.0018(9) 0.0135(10) 0.0020(10)
C2 0.0345(15) 0.0223(12) 0.0306(13) 0.0037(9) 0.0149(11) 0.0031(11)
C3 0.0312(14) 0.0183(12) 0.0426(14) -0.0006(10) 0.0205(11) -0.0008(11)
C4 0.0266(13) 0.0206(12) 0.0343(13) -0.0083(9) 0.0154(10) -0.0010(10)
C5 0.0303(14) 0.0239(13) 0.0466(15) -0.0126(11) 0.0165(12) -0.0051(11)
C6 0.0322(15) 0.0381(16) 0.0385(15) -0.0197(12) 0.0116(11) -0.0099(12)
C7 0.0351(15) 0.0403(16) 0.0254(12) -0.0096(10) 0.0066(11) -0.0053(12)
C8 0.0320(14) 0.0313(14) 0.0267(12) -0.0044(10) 0.0096(10) -0.0070(11)
C9 0.0261(13) 0.0224(12) 0.0264(12) -0.0057(9) 0.0125(9) -0.0014(10)
C10 0.0258(12) 0.0187(11) 0.0216(11) -0.0010(8) 0.0098(9) -0.0018(10)
C11 0.0276(12) 0.0227(12) 0.0192(10) 0.0016(9) 0.0076(9) 0.0012(11)
C12 0.0316(14) 0.0256(13) 0.0205(11) 0.0074(9) 0.0026(10) -0.0040(11)
C13 0.0350(15) 0.0206(12) 0.0291(12) 0.0053(9) 0.0069(10) -0.0057(11)
C14 0.0370(16) 0.0347(15) 0.0273(13) 0.0080(10) 0.0043(11) -0.0114(12)
C15 0.0237(13) 0.0481(17) 0.0287(13) 0.0063(11) 0.0032(10) -0.0087(12)
C16 0.0237(14) 0.067(2) 0.0344(14) 0.0082(13) 0.0107(11) 0.0009(14)
C17 0.0312(15) 0.0530(18) 0.0270(13) 0.0059(11) 0.0114(11) 0.0182(13)
C18 0.0447(17) 0.0498(17) 0.0220(12) 0.0022(11) 0.0121(11) 0.0188(14)
C19 0.061(2) 0.0304(15) 0.0399(15) 0.0027(12) 0.0183(14) 0.0174(14)
C20 0.0281(13) 0.0264(13) 0.0175(10) -0.0010(9) 0.0092(9) -0.0008(11)

loop_
_atom_type_symbol
_atom_type_description
_atom_type_scat_dispersion_real
_atom_type_scat_dispersion_imag
_atom_type_scat_source
C C 0.0033 0.0016 'International Tables Vol C Tables 4.2.6.8 and 6.1.1.4'
H H 0.0000 0.0000 'International Tables Vol C Tables 4.2.6.8 and 6.1.1.4'
N N 0.0061 0.0033 'International Tables Vol C Tables 4.2.6.8 and 6.1.1.4'
O O 0.0106 0.0060 'International Tables Vol C Tables 4.2.6.8 and 6.1.1.4'
Ni Ni 0.3393 1.1124 'International Tables Vol C Tables 4.2.6.8 and 6.1.1.4'

loop_
_geom_angle_atom_site_label_1
_geom_angle_atom_site_label_2
_geom_angle_atom_site_label_3
_geom_angle
_geom_angle_site_symmetry_1
_geom_angle_site_symmetry_3
_geom_angle_publ_flag
O1 Ni N1 89.14(7) . . ?
O1 Ni N4 85.64(7) . . ?
N1 Ni N4 170.21(8) . . ?
O1 Ni N2 171.08(7) . . ?
N1 Ni N2 95.84(8) . . ?
N4 Ni N2 88.33(8) . . ?
O1 Ni N3 93.50(8) . . ?
N1 Ni N3 95.98(7) . . ?
N4 Ni N3 92.61(7) . . ?
N2 Ni N3 93.33(9) . . ?
O1 Ni N4 86.31(7) . 3_666 ?
N1 Ni N4 89.46(7) . 3_666 ?
N4 Ni N4 81.95(8) . 3_666 ?
N2 Ni N4 86.35(8) . 3_666 ?
N3 Ni N4 174.56(7) . 3_666 ?
C1 O1 Ni 130.26(14) . . ?
C11 N1 C12 114.56(19) . . ?
C11 N1 Ni 124.12(15) . . ?
C12 N1 Ni 121.28(14) . . ?
C14 N2 C15 108.86(19) . . ?
C14 N2 Ni 121.46(15) . . ?
C15 N2 Ni 116.10(16) . . ?
C14 N2 H2A 106.9(19) . . ?
C15 N2 H2A 107.3(19) . . ?
Ni N2 H2A 93.8(19) . . ?
C18 N3 C19 106.5(2) . . ?
C18 N3 C17 108.9(2) . . ?
C19 N3 C17 107.4(2) . . ?
C18 N3 Ni 111.09(15) . . ?
C19 N3 Ni 109.59(16) . . ?
C17 N3 Ni 113.07(15) . . ?
C20 N4 Ni 142.02(17) . . ?
C20 N4 Ni 119.65(16) . 3_666 ?
Ni N4 Ni 98.05(8) . 3_666 ?
O1 C1 C10 124.2(2) . . ?
O1 C1 C2 117.2(2) . . ?
C10 C1 C2 118.6(2) . . ?
C3 C2 C1 121.5(2) . . ?
C3 C2 H2 119.2 . . ?
C1 C2 H2 119.2 . . ?
C2 C3 C4 122.1(2) . . ?
C2 C3 H3 119.0 . . ?
C4 C3 H3 119.0 . . ?
C3 C4 C5 120.9(2) . . ?
C3 C4 C9 118.9(2) . . ?
C5 C4 C9 120.3(2) . . ?
C6 C5 C4 120.9(2) . . ?
C6 C5 H5 119.6 . . ?
C4 C5 H5 119.6 . . ?
C5 C6 C7 119.8(2) . . ?
C5 C6 H6 120.1 . . ?
C7 C6 H6 120.1 . . ?
C8 C7 C6 120.6(3) . . ?
C8 C7 H7 119.7 . . ?
C6 C7 H7 119.7 . . ?
C7 C8 C9 122.0(2) . . ?
C7 C8 H8 119.0 . . ?
C9 C8 H8 119.0 . . ?
C8 C9 C4 116.4(2) . . ?
C8 C9 C10 124.1(2) . . ?
C4 C9 C10 119.5(2) . . ?
C1 C10 C11 121.9(2) . . ?
C1 C10 C9 119.4(2) . . ?
C11 C10 C9 118.7(2) . . ?
N1 C11 C10 129.1(2) . . ?
N1 C11 H11 115.4 . . ?
C10 C11 H11 115.4 . . ?
N1 C12 C13 115.29(18) . . ?
N1 C12 H12A 108.5 . . ?
C13 C12 H12A 108.5 . . ?
N1 C12 H12B 108.5 . . ?
C13 C12 H12B 108.5 . . ?
H12A C12 H12B 107.5 . . ?
C14 C13 C12 114.6(2) . . ?
C14 C13 H13A 108.6 . . ?
C12 C13 H13A 108.6 . . ?
C14 C13 H13B 108.6 . . ?
C12 C13 H13B 108.6 . . ?
H13A C13 H13B 107.6 . . ?
N2 C14 C13 114.5(2) . . ?
N2 C14 H14A 108.6 . . ?
C13 C14 H14A 108.6 . . ?
N2 C14 H14B 108.6 . . ?
C13 C14 H14B 108.6 . . ?
H14A C14 H14B 107.6 . . ?
N2 C15 C16 112.6(2) . . ?
N2 C15 H15A 109.1 . . ?
C16 C15 H15A 109.1 . . ?
N2 C15 H15B 109.1 . . ?
C16 C15 H15B 109.1 . . ?
H15A C15 H15B 107.8 . . ?
C17 C16 C15 115.1(2) . . ?
C17 C16 H16A 108.5 . . ?
C15 C16 H16A 108.5 . . ?
C17 C16 H16B 108.5 . . ?
C15 C16 H16B 108.5 . . ?
H16A C16 H16B 107.5 . . ?
N3 C17 C16 115.6(2) . . ?
N3 C17 H17A 108.4 . . ?
C16 C17 H17A 108.4 . . ?
N3 C17 H17B 108.4 . . ?
C16 C17 H17B 108.4 . . ?
H17A C17 H17B 107.4 . . ?
N3 C18 H18A 109.5 . . ?
N3 C18 H18B 109.5 . . ?
H18A C18 H18B 109.5 . . ?
N3 C18 H18C 109.5 . . ?
H18A C18 H18C 109.5 . . ?
H18B C18 H18C 109.5 . . ?
N3 C19 H19A 109.5 . . ?
N3 C19 H19B 109.5 . . ?
H19A C19 H19B 109.5 . . ?
N3 C19 H19C 109.5 . . ?
H19A C19 H19C 109.5 . . ?
H19B C19 H19C 109.5 . . ?
N4 C20 O2 179.1(3) . . ?

loop_
_geom_bond_atom_site_label_1
_geom_bond_atom_site_label_2
_geom_bond_distance
_geom_bond_site_symmetry_2
_geom_bond_publ_flag
Ni O1 2.0036(17) . ?
Ni N1 2.0529(18) . ?
Ni N4 2.1122(18) . ?
Ni N2 2.113(2) . ?
Ni N3 2.202(2) . ?
Ni N4 2.2477(19) 3_666 ?
O1 C1 1.291(3) . ?
O2 C20 1.205(3) . ?
N1 C11 1.294(3) . ?
N1 C12 1.480(3) . ?
N2 C14 1.483(3) . ?
N2 C15 1.485(3) . ?
N2 H2A 0.82(3) . ?
N3 C18 1.473(3) . ?
N3 C19 1.483(3) . ?
N3 C17 1.490(3) . ?
N4 C20 1.180(3) . ?
N4 Ni 2.2477(19) 3_666 ?
C1 C10 1.415(3) . ?
C1 C2 1.440(3) . ?
C2 C3 1.348(4) . ?
C2 H2 0.9500 . ?
C3 C4 1.417(3) . ?
C3 H3 0.9500 . ?
C4 C5 1.419(3) . ?
C4 C9 1.423(3) . ?
C5 C6 1.362(4) . ?
C5 H5 0.9500 . ?
C6 C7 1.391(4) . ?
C6 H6 0.9500 . ?
C7 C8 1.378(3) . ?
C7 H7 0.9500 . ?
C8 C9 1.417(3) . ?
C8 H8 0.9500 . ?
C9 C10 1.460(3) . ?
C10 C11 1.436(3) . ?
C11 H11 0.9500 . ?
C12 C13 1.511(3) . ?
C12 H12A 0.9900 . ?
C12 H12B 0.9900 . ?
C13 C14 1.511(4) . ?
C13 H13A 0.9900 . ?
C13 H13B 0.9900 . ?
C14 H14A 0.9900 . ?
C14 H14B 0.9900 . ?
C15 C16 1.519(4) . ?
C15 H15A 0.9900 . ?
C15 H15B 0.9900 . ?
C16 C17 1.511(4) . ?
C16 H16A 0.9900 . ?
C16 H16B 0.9900 . ?
C17 H17A 0.9900 . ?
C17 H17B 0.9900 . ?
C18 H18A 0.9800 . ?
C18 H18B 0.9800 . ?
C18 H18C 0.9800 . ?
C19 H19A 0.9800 . ?
C19 H19B 0.9800 . ?
C19 H19C 0.9800 . ?
